data_7712478
loop_
_publ_author_name
'Sumida, Akifumi'
'Ogawa, Kenta'
'Imoto, Hiroaki'
'Naka, Kensuke'

_publ_section_title
;
 Steric and electronic effects of arsa-Buchwald ligands on Suzuki-Miyaura
 coupling reaction.
;
_journal_issue 9
_journal_name_full 'Dalton transactions (Cambridge, England : 2003)'
_journal_page_first 2838
_journal_page_last 2844
_journal_paper_doi 10.1039/d2dt04139a
_journal_volume 52
_journal_year 2023
_chemical_formula_moiety 'C48 H62 As2 Cl2 O4 Pd, 2(C H2 Cl2)'
_chemical_formula_sum 'C50 H66 As2 Cl6 O4 Pd'
_chemical_formula_weight 1199.96
_space_group_crystal_system triclinic
_space_group_IT_number 2
_space_group_name_Hall '-P 1'
_space_group_name_H-M_alt 'P -1'
_atom_sites_solution_hydrogens geom
_atom_sites_solution_primary dual
_audit_creation_date 2021-08-04
_audit_creation_method
;
Olex2 1.3-ac4
(compiled 2020.11.27 svn.r5f609507 for Rigaku Oxford Diffraction, GUI svn.r6214)
;
_audit_update_record
;
2022-12-26 deposited with the CCDC.	2023-02-03 downloaded from the CCDC.
;
_cell_angle_alpha 83.456(4)
_cell_angle_beta 63.747(6)
_cell_angle_gamma 80.103(5)
_cell_formula_units_Z 1
_cell_length_a 11.4318(8)
_cell_length_b 11.5359(5)
_cell_length_c 11.5689(6)
_cell_measurement_reflns_used 2919
_cell_measurement_temperature 77
_cell_measurement_theta_max 31.0570
_cell_measurement_theta_min 2.9610
_cell_volume 1346.68(15)
_computing_cell_refinement 'CrysAlisPro 1.171.41.113a (Rigaku OD, 2021)'
_computing_data_collection 'CrysAlisPro 1.171.41.113a (Rigaku OD, 2021)'
_computing_data_reduction 'CrysAlisPro 1.171.41.113a (Rigaku OD, 2021)'
_computing_molecular_graphics 'Olex2 1.3-ac4 (Dolomanov et al., 2009)'
_computing_publication_material 'Olex2 1.3-ac4 (Dolomanov et al., 2009)'
_computing_structure_refinement 'SHELXL 2018/3 (Sheldrick, 2015)'
_computing_structure_solution 'SHELXT 2018/2 (Sheldrick, 2018)'
_diffrn_ambient_temperature 77
_diffrn_detector 'CCD plate'
_diffrn_measured_fraction_theta_full 0.999
_diffrn_measured_fraction_theta_max 0.999
_diffrn_measurement_details
;
List of Runs (angles in degrees, time in seconds):

  # Type    Start    End  Width  t~exp~   \w     \q     \k     \f   Frames
#--------------------------------------------------------------------------
  1  \w     90.00 116.00   0.40    2.50    --   30.00  54.00 -60.00   65
  2  \w    -73.00  33.00   0.40    2.50    --   30.00  54.00-180.00  265
  3  \w    -71.00  33.00   0.40    2.50    --   30.00  54.00  60.00  260
  4  \w    -67.00  34.20   0.40    2.50    --   30.00  54.00 -60.00  253
;
_diffrn_measurement_device 'two-circle diffractometer'
_diffrn_measurement_device_type 'XtaLAB Mini (JP)'
_diffrn_measurement_method '\w scans'
_diffrn_orient_matrix_type 'CrysAlisPro convention (1999,Acta A55,543-557)'
_diffrn_orient_matrix_UB_11 -0.0324015000
_diffrn_orient_matrix_UB_12 -0.0062065000
_diffrn_orient_matrix_UB_13 0.0682399000
_diffrn_orient_matrix_UB_21 0.0604468000
_diffrn_orient_matrix_UB_22 -0.0255089000
_diffrn_orient_matrix_UB_23 0.0013752000
_diffrn_orient_matrix_UB_31 0.0131613000
_diffrn_orient_matrix_UB_32 0.0566887000
_diffrn_orient_matrix_UB_33 0.0048515000
_diffrn_radiation_monochromator graphite
_diffrn_radiation_probe x-ray
_diffrn_radiation_type 'Mo K\a'
_diffrn_radiation_wavelength 0.71073
_diffrn_reflns_av_R_equivalents 0.0269
_diffrn_reflns_av_unetI/netI 0.0565
_diffrn_reflns_Laue_measured_fraction_full 0.999
_diffrn_reflns_Laue_measured_fraction_max 0.999
_diffrn_reflns_limit_h_max 14
_diffrn_reflns_limit_h_min -14
_diffrn_reflns_limit_k_max 13
_diffrn_reflns_limit_k_min -14
_diffrn_reflns_limit_l_max 13
_diffrn_reflns_limit_l_min -14
_diffrn_reflns_number 8205
_diffrn_reflns_point_group_measured_fraction_full 0.999
_diffrn_reflns_point_group_measured_fraction_max 0.999
_diffrn_reflns_theta_full 25.242
_diffrn_reflns_theta_max 26.371
_diffrn_reflns_theta_min 2.532
_diffrn_source 'fine-focus sealed X-ray tube'
_diffrn_source_type 'Rigaku (Mo) X-ray Source'
_exptl_absorpt_coefficient_mu 1.902
_exptl_absorpt_correction_T_max 0.828
_exptl_absorpt_correction_T_min 0.712
_exptl_absorpt_correction_type analytical
_exptl_absorpt_process_details
;
CrysAlisPro 1.171.41.113a (Rigaku Oxford Diffraction, 2021)
Analytical numeric absorption correction using a multifaceted crystal
model based on expressions derived by R.C. Clark & J.S. Reid.
(Clark, R. C. & Reid, J. S. (1995). Acta Cryst. A51, 887-897)
Empirical absorption correction using spherical harmonics,
implemented in SCALE3 ABSPACK scaling algorithm.
;
_exptl_crystal_colour yellow
_exptl_crystal_colour_primary yellow
_exptl_crystal_density_diffrn 1.480
_exptl_crystal_description plate
_exptl_crystal_F_000 612
_exptl_crystal_size_max 0.549
_exptl_crystal_size_mid 0.327
_exptl_crystal_size_min 0.252
_refine_diff_density_max 0.785
_refine_diff_density_min -0.810
_refine_diff_density_rms 0.093
_refine_ls_extinction_method none
_refine_ls_goodness_of_fit_ref 1.016
_refine_ls_hydrogen_treatment constr
_refine_ls_matrix_type full
_refine_ls_number_parameters 288
_refine_ls_number_reflns 5513
_refine_ls_number_restraints 0
_refine_ls_restrained_S_all 1.016
_refine_ls_R_factor_all 0.0513
_refine_ls_R_factor_gt 0.0332
_refine_ls_shift/su_max 0.000
_refine_ls_shift/su_mean 0.000
_refine_ls_structure_factor_coef Fsqd
_refine_ls_weighting_details 'w=1/[\s^2^(Fo^2^)+(0.0268P)^2^] where P=(Fo^2^+2Fc^2^)/3'
_refine_ls_weighting_scheme calc
_refine_ls_wR_factor_gt 0.0658
_refine_ls_wR_factor_ref 0.0726
_reflns_Friedel_coverage 0.000
_reflns_number_gt 4320
_reflns_number_total 5513
_reflns_threshold_expression 'I > 2\s(I)'
_cod_data_source_file d2dt04139a2.cif
_cod_data_source_block PdCl2(L11)2
_cod_database_code 7712478
_shelx_shelxl_version_number 2018/3
_chemical_oxdiff_formula CHOAsPdCl
_shelx_space_group_comment
;
The symmetry employed for this shelxl refinement is uniquely defined
by the following loop, which should always be used as a source of
symmetry information in preference to the above space-group names.
They are only intended as comments.
;
_shelx_estimated_absorpt_t_max 0.646
_shelx_estimated_absorpt_t_min 0.422
_reflns_odcompleteness_completeness 99.89
_reflns_odcompleteness_iscentric 1
_reflns_odcompleteness_theta 26.32
_olex2_refinement_description
;
1. Fixed Uiso
 At 1.2 times of:
  All C(H) groups, All C(H,H) groups
 At 1.5 times of:
  All C(H,H,H) groups
2.a Ternary CH refined with riding coordinates:
 C1(H1), C2(H2)
2.b Secondary CH2 refined with riding coordinates:
 C7(H7A,H7B), C11(H11A,H11B), C8(H8A,H8B), C4(H4A,H4B), C9(H9A,H9B), C10(H10A,
 H10B), C6(H6A,H6B), C5(H5A,H5B), C25(H25A,H25B)
2.c Aromatic/amide H refined with riding coordinates:
 C12(H12), C13(H13), C15(H15), C19(H19), C14(H14), C20(H20), C21(H21)
2.d Idealised Me refined as rotating group:
 C23(H23A,H23B,H23C), C24(H24A,H24B,H24C)
;
_smtbx_masks_void_probe_radius 1.2
_smtbx_masks_void_truncation_radius 1.2
_olex2_submission_special_instructions 'No special instructions were received'
_oxdiff_exptl_absorpt_empirical_details
;
Empirical correction (ABSPACK) includes:
- Absorption correction using spherical harmonics
- Frame scaling
;
_oxdiff_exptl_absorpt_empirical_full_max 1.384
_oxdiff_exptl_absorpt_empirical_full_min 0.816

loop_
_space_group_symop_operation_xyz
'x, y, z'
'-x, -y, -z'

loop_
_atom_site_label
_atom_site_type_symbol
_atom_site_fract_x
_atom_site_fract_y
_atom_site_fract_z
_atom_site_U_iso_or_equiv
_atom_site_adp_type
_atom_site_occupancy
_atom_site_site_symmetry_order
_atom_site_calc_flag
_atom_site_refinement_flags_posn
_atom_site_refinement_flags_adp
_atom_site_refinement_flags_occupancy
_atom_site_disorder_assembly
_atom_site_disorder_group
Pd1 Pd 0.000000 0.500000 0.500000 0.01126(8) Uani 1 2 d S . P . .
As1 As 0.20293(3) 0.37361(2) 0.37961(3) 0.01096(8) Uani 1 1 d . . . . .
Cl1 Cl 0.10259(7) 0.66602(6) 0.45135(8) 0.01991(17) Uani 1 1 d . . . . .
Cl2 Cl -0.22562(10) 0.38839(9) 0.23744(10) 0.0441(3) Uani 1 1 d . . . . .
Cl3 Cl -0.25685(11) 0.15794(9) 0.36248(13) 0.0659(4) Uani 1 1 d . . . . .
O1 O 0.5004(2) 0.22667(17) 0.0767(2) 0.0186(5) Uani 1 1 d . . . . .
O2 O 0.1149(2) 0.05218(18) 0.2800(2) 0.0240(5) Uani 1 1 d . . . . .
C3 C 0.1870(3) 0.3450(2) 0.2249(3) 0.0113(6) Uani 1 1 d . . . . .
C12 C 0.1250(3) 0.4435(3) 0.1828(3) 0.0151(6) Uani 1 1 d . . . . .
H12 H 0.089791 0.510659 0.234167 0.018 Uiso 1 1 calc R U . . .
C16 C 0.2367(3) 0.2451(2) 0.1497(3) 0.0127(6) Uani 1 1 d . . . . .
C1 C 0.2216(3) 0.2320(2) 0.4849(3) 0.0132(6) Uani 1 1 d . . . . .
H1 H 0.160793 0.178004 0.487223 0.016 Uiso 1 1 calc R U . . .
C17 C 0.3111(3) 0.1351(2) 0.1793(3) 0.0140(6) Uani 1 1 d . . . . .
C7 C 0.1773(3) 0.2688(3) 0.6245(3) 0.0176(7) Uani 1 1 d . . . . .
H7A H 0.200390 0.347614 0.624549 0.021 Uiso 1 1 calc R U . . .
H7B H 0.081166 0.269857 0.675637 0.021 Uiso 1 1 calc R U . . .
C2 C 0.3734(3) 0.4313(2) 0.3036(3) 0.0134(6) Uani 1 1 d . . . . .
H2 H 0.442226 0.362339 0.266698 0.016 Uiso 1 1 calc R U . . .
C13 C 0.1130(3) 0.4469(3) 0.0688(3) 0.0167(7) Uani 1 1 d . . . . .
H13 H 0.073155 0.516533 0.040810 0.020 Uiso 1 1 calc R U . . .
C18 C 0.4475(3) 0.1258(2) 0.1347(3) 0.0150(6) Uani 1 1 d . . . . .
C22 C 0.2489(3) 0.0359(3) 0.2402(3) 0.0165(7) Uani 1 1 d . . . . .
C15 C 0.2192(3) 0.2483(2) 0.0373(3) 0.0156(6) Uani 1 1 d . . . . .
H15 H 0.249229 0.179956 -0.012220 0.019 Uiso 1 1 calc R U . . .
C19 C 0.5208(3) 0.0199(3) 0.1500(3) 0.0174(7) Uani 1 1 d . . . . .
H19 H 0.613547 0.013734 0.119105 0.021 Uiso 1 1 calc R U . . .
C11 C 0.3899(3) 0.5239(3) 0.1927(3) 0.0171(7) Uani 1 1 d . . . . .
H11A H 0.410508 0.486562 0.111753 0.020 Uiso 1 1 calc R U . . .
H11B H 0.309653 0.582198 0.214226 0.020 Uiso 1 1 calc R U . . .
C14 C 0.1594(3) 0.3481(3) -0.0041(3) 0.0173(7) Uani 1 1 d . . . . .
H14 H 0.150354 0.348650 -0.081914 0.021 Uiso 1 1 calc R U . . .
C8 C 0.4081(3) 0.4868(3) 0.3980(3) 0.0169(7) Uani 1 1 d . . . . .
H8A H 0.468254 0.429808 0.424141 0.020 Uiso 1 1 calc R U . . .
H8B H 0.327538 0.511561 0.476199 0.020 Uiso 1 1 calc R U . . .
C20 C 0.4555(3) -0.0755(3) 0.2110(3) 0.0205(7) Uani 1 1 d . . . . .
H20 H 0.504802 -0.147709 0.221529 0.025 Uiso 1 1 calc R U . . .
C4 C 0.3607(3) 0.1598(3) 0.4460(3) 0.0188(7) Uani 1 1 d . . . . .
H4A H 0.362069 0.079518 0.422516 0.023 Uiso 1 1 calc R U . . .
H4B H 0.427631 0.199020 0.371501 0.023 Uiso 1 1 calc R U . . .
C21 C 0.3203(3) -0.0694(3) 0.2572(3) 0.0202(7) Uani 1 1 d . . . . .
H21 H 0.277263 -0.135881 0.299789 0.024 Uiso 1 1 calc R U . . .
C9 C 0.4762(3) 0.5949(3) 0.3227(3) 0.0204(7) Uani 1 1 d . . . . .
H9A H 0.417164 0.669056 0.355397 0.024 Uiso 1 1 calc R U . . .
H9B H 0.558429 0.595476 0.331357 0.024 Uiso 1 1 calc R U . . .
C10 C 0.5061(3) 0.5812(3) 0.1814(3) 0.0210(7) Uani 1 1 d . . . . .
H10A H 0.509588 0.658669 0.134209 0.025 Uiso 1 1 calc R U . . .
H10B H 0.590574 0.530071 0.136798 0.025 Uiso 1 1 calc R U . . .
C6 C 0.2534(3) 0.1740(3) 0.6778(3) 0.0219(7) Uani 1 1 d . . . . .
H6A H 0.258982 0.201718 0.752899 0.026 Uiso 1 1 calc R U . . .
H6B H 0.211758 0.101013 0.703791 0.026 Uiso 1 1 calc R U . . .
C5 C 0.3886(3) 0.1542(3) 0.5646(3) 0.0253(8) Uani 1 1 d . . . . .
H5A H 0.436519 0.076496 0.574366 0.030 Uiso 1 1 calc R U . . .
H5B H 0.441647 0.216325 0.557632 0.030 Uiso 1 1 calc R U . . .
C23 C 0.6380(3) 0.2247(3) 0.0358(3) 0.0245(8) Uani 1 1 d . . . . .
H23A H 0.687163 0.167382 -0.031359 0.037 Uiso 1 1 calc R U . . .
H23B H 0.659066 0.202380 0.109416 0.037 Uiso 1 1 calc R U . . .
H23C H 0.662282 0.303111 0.001213 0.037 Uiso 1 1 calc R U . . .
C24 C 0.0484(3) -0.0479(3) 0.3391(4) 0.0317(9) Uani 1 1 d . . . . .
H24A H 0.082402 -0.110719 0.277483 0.048 Uiso 1 1 calc R U . . .
H24B H -0.046225 -0.025745 0.364928 0.048 Uiso 1 1 calc R U . . .
H24C H 0.063313 -0.075747 0.415302 0.048 Uiso 1 1 calc R U . . .
C25 C -0.1474(3) 0.2613(3) 0.2868(3) 0.0304(8) Uani 1 1 d . . . . .
H25A H -0.070534 0.226710 0.210866 0.036 Uiso 1 1 calc R U . . .
H25B H -0.115381 0.282514 0.347269 0.036 Uiso 1 1 calc R U . . .

loop_
_atom_site_aniso_label
_atom_site_aniso_U_11
_atom_site_aniso_U_22
_atom_site_aniso_U_33
_atom_site_aniso_U_23
_atom_site_aniso_U_13
_atom_site_aniso_U_12
Pd1 0.01121(17) 0.00828(16) 0.01329(17) -0.00108(12) -0.00515(14) 0.00122(13)
As1 0.01077(16) 0.00911(15) 0.01241(16) -0.00122(12) -0.00525(13) 0.00129(12)
Cl1 0.0160(4) 0.0111(4) 0.0298(4) -0.0012(3) -0.0074(3) -0.0014(3)
Cl2 0.0318(5) 0.0435(6) 0.0496(6) 0.0149(5) -0.0170(5) 0.0008(5)
Cl3 0.0382(6) 0.0348(6) 0.1078(10) 0.0175(6) -0.0200(7) -0.0084(5)
O1 0.0134(11) 0.0166(11) 0.0233(12) 0.0006(9) -0.0069(10) 0.0002(9)
O2 0.0213(12) 0.0140(11) 0.0375(14) 0.0066(10) -0.0147(11) -0.0039(10)
C3 0.0090(14) 0.0115(14) 0.0127(15) 0.0009(11) -0.0044(12) -0.0019(12)
C12 0.0132(15) 0.0138(15) 0.0169(16) -0.0032(12) -0.0055(13) 0.0002(12)
C16 0.0113(15) 0.0113(14) 0.0147(15) 0.0002(12) -0.0047(13) -0.0025(12)
C1 0.0136(15) 0.0115(14) 0.0146(15) 0.0008(12) -0.0069(13) -0.0007(12)
C17 0.0181(16) 0.0113(14) 0.0141(15) -0.0037(12) -0.0092(13) 0.0027(13)
C7 0.0204(17) 0.0154(16) 0.0141(16) -0.0016(12) -0.0063(14) 0.0021(13)
C2 0.0114(15) 0.0121(14) 0.0160(15) -0.0006(12) -0.0061(13) 0.0003(12)
C13 0.0147(16) 0.0172(16) 0.0203(16) 0.0028(13) -0.0115(14) 0.0010(13)
C18 0.0191(16) 0.0129(15) 0.0128(15) -0.0039(12) -0.0076(13) 0.0023(13)
C22 0.0185(16) 0.0159(16) 0.0186(16) -0.0025(12) -0.0113(14) -0.0006(13)
C15 0.0181(16) 0.0107(15) 0.0175(16) -0.0042(12) -0.0076(14) 0.0011(13)
C19 0.0160(16) 0.0170(16) 0.0189(16) -0.0055(13) -0.0089(14) 0.0054(13)
C11 0.0177(16) 0.0190(16) 0.0132(15) 0.0031(12) -0.0055(13) -0.0050(13)
C14 0.0170(16) 0.0220(16) 0.0151(16) -0.0016(13) -0.0094(14) -0.0012(14)
C8 0.0177(16) 0.0176(16) 0.0167(16) 0.0010(13) -0.0089(14) -0.0023(13)
C20 0.0303(19) 0.0113(15) 0.0229(17) -0.0047(13) -0.0167(16) 0.0068(14)
C4 0.0181(17) 0.0158(16) 0.0200(16) -0.0016(13) -0.0081(14) 0.0045(13)
C21 0.0317(19) 0.0107(15) 0.0227(17) 0.0001(13) -0.0166(16) -0.0009(14)
C9 0.0215(17) 0.0181(16) 0.0242(18) 0.0010(13) -0.0120(15) -0.0050(14)
C10 0.0201(17) 0.0212(17) 0.0227(17) 0.0044(14) -0.0100(15) -0.0065(14)
C6 0.0299(19) 0.0203(17) 0.0168(16) -0.0006(13) -0.0136(15) 0.0032(15)
C5 0.0258(19) 0.0262(18) 0.0290(19) -0.0063(15) -0.0188(16) 0.0068(15)
C23 0.0150(17) 0.0280(19) 0.0284(19) 0.0016(15) -0.0085(15) -0.0021(15)
C24 0.027(2) 0.0203(18) 0.049(2) 0.0083(16) -0.0173(18) -0.0084(16)
C25 0.0227(19) 0.038(2) 0.033(2) 0.0012(17) -0.0156(17) -0.0008(17)

loop_
_atom_type_symbol
_atom_type_description
_atom_type_scat_dispersion_real
_atom_type_scat_dispersion_imag
_atom_type_scat_source
C C 0.0033 0.0016 'International Tables Vol C Tables 4.2.6.8 and 6.1.1.4'
H H 0.0000 0.0000 'International Tables Vol C Tables 4.2.6.8 and 6.1.1.4'
As As 0.0499 2.0058 'International Tables Vol C Tables 4.2.6.8 and 6.1.1.4'
Cl Cl 0.1484 0.1585 'International Tables Vol C Tables 4.2.6.8 and 6.1.1.4'
O O 0.0106 0.0060 'International Tables Vol C Tables 4.2.6.8 and 6.1.1.4'
Pd Pd -0.9988 1.0072 'International Tables Vol C Tables 4.2.6.8 and 6.1.1.4'

loop_
_exptl_crystal_face_index_h
_exptl_crystal_face_index_k
_exptl_crystal_face_index_l
_exptl_crystal_face_perp_dist
2 2 -1 0.2126
-2 -1 2 0.0721
-2 1 -2 0.1377
2 -1 2 0.1147
-1 -2 0 0.2390
0 -1 -2 0.1937
0 1 2 0.0801

loop_
_geom_angle_atom_site_label_1
_geom_angle_atom_site_label_2
_geom_angle_atom_site_label_3
_geom_angle
_geom_angle_site_symmetry_1
_geom_angle_site_symmetry_3
_geom_angle_publ_flag
As1 Pd1 As1 180.0 2_566 . ?
Cl1 Pd1 As1 86.63(2) 2_566 . ?
Cl1 Pd1 As1 93.37(2) 2_566 2_566 ?
Cl1 Pd1 As1 93.37(2) . . ?
Cl1 Pd1 As1 86.63(2) . 2_566 ?
Cl1 Pd1 Cl1 180.0 . 2_566 ?
C3 As1 Pd1 103.35(8) . . ?
C3 As1 C1 115.08(12) . . ?
C3 As1 C2 100.73(12) . . ?
C1 As1 Pd1 110.27(8) . . ?
C2 As1 Pd1 121.70(8) . . ?
C2 As1 C1 105.79(12) . . ?
C18 O1 C23 117.5(2) . . ?
C22 O2 C24 116.6(2) . . ?
C12 C3 As1 112.1(2) . . ?
C12 C3 C16 118.6(3) . . ?
C16 C3 As1 129.1(2) . . ?
C13 C12 C3 122.2(3) . . ?
C3 C16 C17 124.6(3) . . ?
C15 C16 C3 118.5(3) . . ?
C15 C16 C17 116.8(2) . . ?
C7 C1 As1 108.40(18) . . ?
C7 C1 C4 105.3(2) . . ?
C4 C1 As1 118.5(2) . . ?
C18 C17 C16 120.0(3) . . ?
C18 C17 C22 118.5(3) . . ?
C22 C17 C16 121.2(3) . . ?
C6 C7 C1 103.8(2) . . ?
C11 C2 As1 113.6(2) . . ?
C11 C2 C8 105.7(2) . . ?
C8 C2 As1 115.61(19) . . ?
C12 C13 C14 119.3(3) . . ?
O1 C18 C17 114.8(3) . . ?
O1 C18 C19 124.3(3) . . ?
C17 C18 C19 120.9(3) . . ?
O2 C22 C17 114.9(3) . . ?
O2 C22 C21 124.0(3) . . ?
C21 C22 C17 121.1(3) . . ?
C14 C15 C16 121.8(3) . . ?
C20 C19 C18 118.6(3) . . ?
C10 C11 C2 102.6(2) . . ?
C13 C14 C15 119.4(3) . . ?
C2 C8 C9 105.5(2) . . ?
C19 C20 C21 122.1(3) . . ?
C5 C4 C1 105.9(2) . . ?
C20 C21 C22 118.7(3) . . ?
C10 C9 C8 105.4(2) . . ?
C11 C10 C9 103.1(2) . . ?
C5 C6 C7 103.1(2) . . ?
C6 C5 C4 104.7(3) . . ?
Cl3 C25 Cl2 110.36(19) . . ?

loop_
_geom_bond_atom_site_label_1
_geom_bond_atom_site_label_2
_geom_bond_distance
_geom_bond_site_symmetry_2
_geom_bond_publ_flag
Pd1 As1 2.4267(3) 2_566 ?
Pd1 As1 2.4267(4) . ?
Pd1 Cl1 2.3028(7) . ?
Pd1 Cl1 2.3028(7) 2_566 ?
As1 C3 1.947(3) . ?
As1 C1 1.964(3) . ?
As1 C2 1.952(3) . ?
Cl2 C25 1.756(3) . ?
Cl3 C25 1.749(4) . ?
O1 C18 1.370(3) . ?
O1 C23 1.424(3) . ?
O2 C22 1.376(4) . ?
O2 C24 1.428(4) . ?
C3 C12 1.390(4) . ?
C3 C16 1.404(4) . ?
C12 C13 1.381(4) . ?
C16 C17 1.497(4) . ?
C16 C15 1.396(4) . ?
C1 C7 1.550(4) . ?
C1 C4 1.557(4) . ?
C17 C18 1.397(4) . ?
C17 C22 1.401(4) . ?
C7 C6 1.525(4) . ?
C2 C11 1.538(4) . ?
C2 C8 1.546(4) . ?
C13 C14 1.381(4) . ?
C18 C19 1.398(4) . ?
C22 C21 1.388(4) . ?
C15 C14 1.384(4) . ?
C19 C20 1.381(4) . ?
C11 C10 1.531(4) . ?
C8 C9 1.551(4) . ?
C20 C21 1.385(4) . ?
C4 C5 1.532(4) . ?
C9 C10 1.536(4) . ?
C6 C5 1.521(4) . ?

loop_
_exptl_oxdiff_crystal_face_indexfrac_h
_exptl_oxdiff_crystal_face_indexfrac_k
_exptl_oxdiff_crystal_face_indexfrac_l
_exptl_oxdiff_crystal_face_x
_exptl_oxdiff_crystal_face_y
_exptl_oxdiff_crystal_face_z
1.9919 2.0054 -1.0053 -0.1456 0.0679 0.1350
-1.9877 -1.0026 2.0082 0.2077 -0.0918 -0.0733
-2.0007 1.0001 -1.9910 -0.0772 -0.1492 0.0207
2.0007 -1.0001 1.9910 0.0772 0.1492 -0.0207
-0.9984 -2.0053 0.0002 0.0448 -0.0092 -0.1268
-0.0078 -1.0034 -2.0037 -0.1303 0.0224 -0.0667
0.0078 1.0034 2.0037 0.1303 -0.0224 0.0667

loop_
_smtbx_masks_void_nr
_smtbx_masks_void_average_x
_smtbx_masks_void_average_y
_smtbx_masks_void_average_z
_smtbx_masks_void_volume
_smtbx_masks_void_count_electrons
_smtbx_masks_void_content
1 0.000 0.000 0.000 124.3 34.2 ?
